data_7132614
loop_
_publ_author_name
'Huang, Yu'
'Zhang, Yulong'
'Pan, Li'
'Wu, Qian'
'Li, Ning'
'Shi, Enxue'
'Xiao, Junhua'

_publ_section_title
;
 CAMDOL-enabled diastereoselective synthesis of &#x3b1;-substituted
 phosphonates.
;
_journal_issue 14
_journal_name_full 'Chemical communications (Cambridge, England)'
_journal_page_first 1924
_journal_page_last 1927
_journal_paper_doi 10.1039/d3cc05436e
_journal_volume 60
_journal_year 2024
_chemical_absolute_configuration ad
_chemical_formula_moiety 'C30 H33 O3 P'
_chemical_formula_sum 'C30 H33 O3 P'
_chemical_formula_weight 472.53
_space_group_crystal_system monoclinic
_space_group_IT_number 4
_space_group_name_Hall 'P 2yb'
_space_group_name_H-M_alt 'P 1 21 1'
_atom_sites_solution_hydrogens geom
_atom_sites_solution_primary dual
_audit_creation_date 2021-12-18
_audit_creation_method
;
Olex2 1.3
(compiled 2020.11.12 svn.r5f609507 for OlexSys, GUI svn.r6408)
;
_audit_update_record
;
2023-08-05 deposited with the CCDC.	2024-01-10 downloaded from the CCDC.
;
_cell_angle_alpha 90
_cell_angle_beta 102.0231(16)
_cell_angle_gamma 90
_cell_formula_units_Z 2
_cell_length_a 10.97433(16)
_cell_length_b 9.78846(14)
_cell_length_c 11.7517(2)
_cell_measurement_reflns_used 6463
_cell_measurement_temperature 179.99(10)
_cell_measurement_theta_max 73.2780
_cell_measurement_theta_min 3.8050
_cell_volume 1234.70(3)
_computing_cell_refinement 'CrysAlisPro 1.171.38.43f (Rigaku OD, 2015)'
_computing_data_collection 'CrysAlisPro 1.171.38.43f (Rigaku OD, 2015)'
_computing_data_reduction 'CrysAlisPro 1.171.38.43f (Rigaku OD, 2015)'
_computing_molecular_graphics 'Olex2 1.3 (Dolomanov et al., 2009)'
_computing_publication_material 'Olex2 1.3 (Dolomanov et al., 2009)'
_computing_structure_refinement 'SHELXL 2018/3 (Sheldrick, 2015)'
_computing_structure_solution 'SHELXT  (Sheldrick, 2015)'
_diffrn_ambient_environment N~2~
_diffrn_ambient_temperature 179.99(10)
_diffrn_detector 'CCD plate'
_diffrn_detector_area_resol_mean 5.2684
_diffrn_detector_type AtlasS2
_diffrn_measured_fraction_theta_full 1.000
_diffrn_measured_fraction_theta_max 0.984
_diffrn_measurement_details
;
List of Runs (angles in degrees, time in seconds):

  # Type    Start    End  Width  t~exp~   \w     \q     \k     \f   Frames
#--------------------------------------------------------------------------
  1  \w     56.00 117.00   1.00    1.00    --   40.73  77.00 120.00   61
  2  \w    128.00 177.00   1.00    1.00    --  106.95 125.00   0.00   49
  3  \w     96.00 134.00   1.00    1.00    --  106.95 125.00  60.00   38
  4  \w     78.00 178.00   1.00    1.00    --  106.95  61.00 120.00  100
  5  \w    102.00 128.00   1.00    1.00    --  106.95 -30.00 -30.00   26
  6  \w     83.00 170.00   1.00    1.00    --  106.95  30.00-120.00   87
  7  \w     66.00  92.00   1.00    1.00    --  106.95 -30.00 -30.00   26
  8  \w     43.00 129.00   1.00    1.00    --  106.95 -61.00 -30.00   86
  9  \w     27.00  92.00   1.00    1.00    --   40.73-125.00 -90.00   65
 10  \w      2.00  54.00   1.00    1.00    --   40.73 -99.00   0.00   52
 11  \w    -49.00  -4.00   1.00    1.00    --  -40.73 125.00  30.00   45
 12  \w    -93.00 -36.00   1.00    1.00    --  -40.98 -38.00-120.00   57
 13  \w   -111.00 -52.00   1.00    1.00    --  -40.98 -57.00-150.00   59
 14  \w      8.00  65.00   1.00    1.00    --   40.98 -99.00  90.00   57
 15  \w     27.00  54.00   1.00    1.00    --   40.98-125.00 -60.00   27
 16  \w     75.00 155.00   1.00    1.00    --  106.95  77.00 -90.00   80
 17  \w     79.00 123.00   1.00    1.00    --  106.95  61.00  90.00   44
 18  \w     89.00 129.00   1.00    1.00    --  106.95  45.00-180.00   40
 19  \w     95.00 121.00   1.00    1.00    --  106.95-125.00 -90.00   26
 20  \w     78.00 103.00   1.00    1.00    --  106.95  61.00-120.00   25
;
_diffrn_measurement_device 'four-circle diffractometer'
_diffrn_measurement_device_type 'SuperNova, Dual, Cu at zero, AtlasS2'
_diffrn_measurement_method '\w scans'
_diffrn_orient_matrix_type 'CrysAlisPro convention (1999,Acta A55,543-557)'
_diffrn_orient_matrix_UB_11 -0.0764282000
_diffrn_orient_matrix_UB_12 0.0350514000
_diffrn_orient_matrix_UB_13 -0.1219193000
_diffrn_orient_matrix_UB_21 0.0962170000
_diffrn_orient_matrix_UB_22 0.1102424000
_diffrn_orient_matrix_UB_23 -0.0136259000
_diffrn_orient_matrix_UB_31 0.0742286000
_diffrn_orient_matrix_UB_32 -0.1066745000
_diffrn_orient_matrix_UB_33 -0.0539564000
_diffrn_radiation_monochromator mirror
_diffrn_radiation_probe x-ray
_diffrn_radiation_type 'Cu K\a'
_diffrn_radiation_wavelength 1.54184
_diffrn_reflns_av_R_equivalents 0.0209
_diffrn_reflns_av_unetI/netI 0.0303
_diffrn_reflns_Laue_measured_fraction_full 1.000
_diffrn_reflns_Laue_measured_fraction_max 0.984
_diffrn_reflns_limit_h_max 12
_diffrn_reflns_limit_h_min -13
_diffrn_reflns_limit_k_max 12
_diffrn_reflns_limit_k_min -12
_diffrn_reflns_limit_l_max 12
_diffrn_reflns_limit_l_min -14
_diffrn_reflns_number 7634
_diffrn_reflns_point_group_measured_fraction_full 0.950
_diffrn_reflns_point_group_measured_fraction_max 0.914
_diffrn_reflns_theta_full 67.684
_diffrn_reflns_theta_max 73.480
_diffrn_reflns_theta_min 3.846
_diffrn_source 'micro-focus sealed X-ray tube'
_diffrn_source_type 'SuperNova (Cu) X-ray Source'
_exptl_absorpt_coefficient_mu 1.217
_exptl_absorpt_correction_T_max 1.00000
_exptl_absorpt_correction_T_min 0.74409
_exptl_absorpt_correction_type multi-scan
_exptl_absorpt_process_details
;
CrysAlisPro 1.171.38.43f (Rigaku Oxford Diffraction, 2015)
Empirical absorption correction using spherical harmonics,
 implemented in SCALE3 ABSPACK scaling algorithm.
;
_exptl_crystal_colour colourless
_exptl_crystal_colour_primary colourless
_exptl_crystal_density_diffrn 1.271
_exptl_crystal_description block
_exptl_crystal_F_000 504
_exptl_crystal_size_max 0.14
_exptl_crystal_size_mid 0.13
_exptl_crystal_size_min 0.11
_refine_diff_density_max 0.147
_refine_diff_density_min -0.275
_refine_diff_density_rms 0.043
_refine_ls_abs_structure_details
;
 Flack x determined using 1866 quotients [(I+)-(I-)]/[(I+)+(I-)]
 (Parsons, Flack and Wagner, Acta Cryst. B69 (2013) 249-259).
;
_refine_ls_abs_structure_Flack 0.025(10)
_refine_ls_extinction_method none
_refine_ls_goodness_of_fit_ref 1.080
_refine_ls_hydrogen_treatment constr
_refine_ls_matrix_type full
_refine_ls_number_parameters 311
_refine_ls_number_reflns 4546
_refine_ls_number_restraints 1
_refine_ls_restrained_S_all 1.080
_refine_ls_R_factor_all 0.0307
_refine_ls_R_factor_gt 0.0301
_refine_ls_shift/su_max 0.000
_refine_ls_shift/su_mean 0.000
_refine_ls_structure_factor_coef Fsqd
_refine_ls_weighting_details 'w=1/[\s^2^(Fo^2^)+(0.0451P)^2^+0.1162P] where P=(Fo^2^+2Fc^2^)/3'
_refine_ls_weighting_scheme calc
_refine_ls_wR_factor_gt 0.0786
_refine_ls_wR_factor_ref 0.0790
_reflns_Friedel_coverage 0.750
_reflns_Friedel_fraction_full 0.893
_reflns_Friedel_fraction_max 0.835
_reflns_number_gt 4460
_reflns_number_total 4546
_reflns_threshold_expression 'I > 2\s(I)'
_cod_data_source_file d3cc05436e2.cif
_cod_data_source_block 8195
_cod_depositor_comments 'Adding full bibliography for 7132614.cif.'
_cod_original_cell_volume 1234.69(3)
_cod_database_code 7132614
_shelx_shelxl_version_number 2018/3
_shelx_space_group_comment
;
The symmetry employed for this shelxl refinement is uniquely defined
by the following loop, which should always be used as a source of
symmetry information in preference to the above space-group names.
They are only intended as comments.
;
_reflns_odcompleteness_completeness 100.00
_reflns_odcompleteness_iscentric 1
_reflns_odcompleteness_theta 66.97
_olex2_refinement_description
;
1. Fixed Uiso
 At 1.2 times of:
  All C(H) groups, All C(H,H) groups
 At 1.5 times of:
  All C(H,H,H) groups
2.a Ternary CH refined with riding coordinates:
 C12(H12), C23(H23)
2.b Secondary CH2 refined with riding coordinates:
 C10(H10A,H10B), C11(H11A,H11B)
2.c Aromatic/amide H refined with riding coordinates:
 C2(H2), C3(H3), C4(H4), C5(H5), C6(H6), C18(H18), C19(H19), C20(H20),
 C21(H21), C22(H22), C26(H26), C27(H27), C28(H28), C29(H29), C30(H30)
2.d Idealised Me refined as rotating group:
 C14(H14A,H14B,H14C), C15(H15A,H15B,H15C), C16(H16A,H16B,H16C), C24(H24A,H24B,
 H24C)
;
_olex2_date_sample_data_collection 2021-12-18
_olex2_submission_special_instructions 'No special instructions were received'
_oxdiff_exptl_absorpt_empirical_details
;
Empirical correction (ABSPACK) includes:
- Absorption correction using spherical harmonics
- Frame scaling
;
_oxdiff_exptl_absorpt_empirical_full_max 1.380
_oxdiff_exptl_absorpt_empirical_full_min 0.684

loop_
_space_group_symop_operation_xyz
'x, y, z'
'-x, y+1/2, -z'

loop_
_atom_site_label
_atom_site_type_symbol
_atom_site_fract_x
_atom_site_fract_y
_atom_site_fract_z
_atom_site_U_iso_or_equiv
_atom_site_adp_type
_atom_site_occupancy
_atom_site_site_symmetry_order
_atom_site_calc_flag
_atom_site_refinement_flags_posn
_atom_site_refinement_flags_adp
_atom_site_refinement_flags_occupancy
_atom_site_disorder_assembly
_atom_site_disorder_group
P1 P 0.22846(5) 0.58510(5) 0.76412(5) 0.02401(13) Uani 1 1 d . . . . .
O1 O 0.12811(13) 0.50113(14) 0.67446(13) 0.0233(3) Uani 1 1 d . . . . .
O2 O 0.26844(13) 0.46482(16) 0.85557(13) 0.0260(3) Uani 1 1 d . . . . .
O3 O 0.18290(15) 0.70772(17) 0.81318(15) 0.0317(4) Uani 1 1 d . . . . .
C1 C 0.17787(19) 0.3143(2) 0.56698(18) 0.0235(4) Uani 1 1 d . . . . .
C2 C 0.0803(2) 0.2911(2) 0.47186(19) 0.0294(5) Uani 1 1 d . . . . .
H2 H -0.000812 0.285640 0.483643 0.035 Uiso 1 1 calc R U . . .
C3 C 0.1014(2) 0.2761(3) 0.3602(2) 0.0357(5) Uani 1 1 d . . . . .
H3 H 0.034780 0.261170 0.298191 0.043 Uiso 1 1 calc R U . . .
C4 C 0.2209(2) 0.2832(3) 0.3410(2) 0.0378(6) Uani 1 1 d . . . . .
H4 H 0.235213 0.273526 0.266131 0.045 Uiso 1 1 calc R U . . .
C5 C 0.3197(2) 0.3050(3) 0.4342(2) 0.0329(5) Uani 1 1 d . . . . .
H5 H 0.400563 0.309948 0.421810 0.039 Uiso 1 1 calc R U . . .
C6 C 0.29819(19) 0.3195(2) 0.54587(19) 0.0260(4) Uani 1 1 d . . . . .
H6 H 0.365267 0.332890 0.607744 0.031 Uiso 1 1 calc R U . . .
C7 C 0.14554(18) 0.3511(2) 0.68372(18) 0.0218(4) Uani 1 1 d . . . . .
C8 C 0.23921(18) 0.3281(2) 0.80902(17) 0.0221(4) Uani 1 1 d . . . . .
C9 C 0.1524(2) 0.2541(2) 0.88177(19) 0.0262(5) Uani 1 1 d . . . . .
C10 C 0.1324(2) 0.1069(2) 0.8339(2) 0.0309(5) Uani 1 1 d . . . . .
H10A H 0.088663 0.051682 0.881064 0.037 Uiso 1 1 calc R U . . .
H10B H 0.211174 0.063549 0.830964 0.037 Uiso 1 1 calc R U . . .
C11 C 0.0522(2) 0.1284(2) 0.7098(2) 0.0305(5) Uani 1 1 d . . . . .
H11A H 0.097684 0.102027 0.650790 0.037 Uiso 1 1 calc R U . . .
H11B H -0.024511 0.076223 0.698842 0.037 Uiso 1 1 calc R U . . .
C12 C 0.02560(18) 0.2836(2) 0.70556(19) 0.0250(4) Uani 1 1 d . . . . .
H12 H -0.049748 0.309687 0.649120 0.030 Uiso 1 1 calc R U . . .
C13 C 0.01946(19) 0.3145(2) 0.83348(19) 0.0274(5) Uani 1 1 d . . . . .
C14 C -0.0050(2) 0.4625(3) 0.8671(2) 0.0342(5) Uani 1 1 d . . . . .
H14A H 0.070838 0.514178 0.876729 0.051 Uiso 1 1 calc R U . . .
H14B H -0.034013 0.462632 0.938678 0.051 Uiso 1 1 calc R U . . .
H14C H -0.066965 0.502957 0.806722 0.051 Uiso 1 1 calc R U . . .
C15 C -0.0871(2) 0.2324(3) 0.8704(2) 0.0368(6) Uani 1 1 d . . . . .
H15A H -0.165763 0.273735 0.837048 0.055 Uiso 1 1 calc R U . . .
H15B H -0.075316 0.232838 0.953691 0.055 Uiso 1 1 calc R U . . .
H15C H -0.086068 0.139979 0.843355 0.055 Uiso 1 1 calc R U . . .
C16 C 0.2014(2) 0.2624(3) 1.0126(2) 0.0370(6) Uani 1 1 d . . . . .
H16A H 0.210772 0.356503 1.035856 0.055 Uiso 1 1 calc R U . . .
H16B H 0.280690 0.217376 1.032482 0.055 Uiso 1 1 calc R U . . .
H16C H 0.143659 0.218637 1.051973 0.055 Uiso 1 1 calc R U . . .
C17 C 0.36463(19) 0.2552(2) 0.82034(19) 0.0258(5) Uani 1 1 d . . . . .
C18 C 0.3812(2) 0.1380(2) 0.7590(2) 0.0316(5) Uani 1 1 d . . . . .
H18 H 0.315729 0.105933 0.701777 0.038 Uiso 1 1 calc R U . . .
C19 C 0.4935(2) 0.0676(3) 0.7813(3) 0.0412(6) Uani 1 1 d . . . . .
H19 H 0.502379 -0.011057 0.739354 0.049 Uiso 1 1 calc R U . . .
C20 C 0.5922(2) 0.1138(3) 0.8655(3) 0.0454(7) Uani 1 1 d . . . . .
H20 H 0.666946 0.065719 0.881202 0.055 Uiso 1 1 calc R U . . .
C21 C 0.5792(2) 0.2310(3) 0.9255(2) 0.0436(7) Uani 1 1 d . . . . .
H21 H 0.646041 0.263549 0.980889 0.052 Uiso 1 1 calc R U . . .
C22 C 0.4664(2) 0.3019(3) 0.9044(2) 0.0335(5) Uani 1 1 d . . . . .
H22 H 0.458501 0.380773 0.946383 0.040 Uiso 1 1 calc R U . . .
C23 C 0.3606(2) 0.6209(2) 0.6985(2) 0.0272(5) Uani 1 1 d . . . . .
H23 H 0.387863 0.533725 0.671218 0.033 Uiso 1 1 calc R U . . .
C24 C 0.4693(2) 0.6764(3) 0.7916(2) 0.0392(6) Uani 1 1 d . . . . .
H24A H 0.445527 0.761824 0.820786 0.059 Uiso 1 1 calc R U . . .
H24B H 0.540800 0.689962 0.757830 0.059 Uiso 1 1 calc R U . . .
H24C H 0.489222 0.612003 0.854379 0.059 Uiso 1 1 calc R U . . .
C25 C 0.3310(2) 0.7155(2) 0.59419(19) 0.0264(4) Uani 1 1 d . . . . .
C26 C 0.2728(2) 0.8414(2) 0.5986(2) 0.0328(5) Uani 1 1 d . . . . .
H26 H 0.243099 0.865129 0.664450 0.039 Uiso 1 1 calc R U . . .
C27 C 0.2585(2) 0.9319(3) 0.5054(2) 0.0367(6) Uani 1 1 d . . . . .
H27 H 0.219132 1.015361 0.509342 0.044 Uiso 1 1 calc R U . . .
C28 C 0.3024(2) 0.8986(3) 0.4071(2) 0.0348(5) Uani 1 1 d . . . . .
H28 H 0.294662 0.960096 0.345723 0.042 Uiso 1 1 calc R U . . .
C29 C 0.3578(2) 0.7735(3) 0.4007(2) 0.0393(6) Uani 1 1 d . . . . .
H29 H 0.386347 0.749857 0.334190 0.047 Uiso 1 1 calc R U . . .
C30 C 0.3713(2) 0.6825(3) 0.4928(2) 0.0351(5) Uani 1 1 d . . . . .
H30 H 0.407943 0.597876 0.486787 0.042 Uiso 1 1 calc R U . . .

loop_
_atom_site_aniso_label
_atom_site_aniso_U_11
_atom_site_aniso_U_22
_atom_site_aniso_U_33
_atom_site_aniso_U_23
_atom_site_aniso_U_13
_atom_site_aniso_U_12
P1 0.0259(2) 0.0227(2) 0.0236(3) -0.0020(2) 0.00550(18) -0.0033(2)
O1 0.0241(7) 0.0216(7) 0.0237(8) -0.0003(6) 0.0039(6) -0.0004(5)
O2 0.0292(7) 0.0251(8) 0.0222(8) -0.0024(6) 0.0024(6) -0.0064(6)
O3 0.0371(9) 0.0272(8) 0.0326(8) -0.0065(7) 0.0113(7) -0.0027(7)
C1 0.0270(10) 0.0208(9) 0.0229(10) 0.0014(9) 0.0061(8) 0.0001(8)
C2 0.0284(10) 0.0343(12) 0.0247(11) -0.0019(10) 0.0040(8) 0.0000(9)
C3 0.0401(12) 0.0404(13) 0.0239(11) -0.0036(10) 0.0002(9) 0.0005(11)
C4 0.0488(14) 0.0438(14) 0.0229(11) -0.0030(11) 0.0125(10) 0.0061(12)
C5 0.0355(12) 0.0364(13) 0.0301(12) -0.0010(11) 0.0142(10) 0.0021(10)
C6 0.0276(10) 0.0272(11) 0.0233(10) -0.0008(9) 0.0059(8) 0.0002(8)
C7 0.0215(9) 0.0205(10) 0.0231(10) 0.0004(8) 0.0040(8) -0.0016(8)
C8 0.0235(9) 0.0226(10) 0.0194(10) -0.0011(8) 0.0023(7) -0.0035(8)
C9 0.0263(10) 0.0301(12) 0.0227(11) 0.0021(9) 0.0059(8) -0.0046(8)
C10 0.0329(11) 0.0281(12) 0.0331(12) 0.0055(10) 0.0100(9) -0.0052(9)
C11 0.0323(11) 0.0294(11) 0.0311(12) -0.0023(9) 0.0098(9) -0.0098(9)
C12 0.0215(9) 0.0300(11) 0.0237(10) 0.0002(9) 0.0049(8) -0.0034(8)
C13 0.0259(10) 0.0338(12) 0.0240(11) -0.0007(10) 0.0086(8) -0.0043(9)
C14 0.0340(11) 0.0383(13) 0.0338(13) -0.0040(11) 0.0153(10) -0.0007(10)
C15 0.0301(11) 0.0468(14) 0.0364(13) 0.0023(12) 0.0138(10) -0.0054(10)
C16 0.0395(12) 0.0482(15) 0.0234(12) 0.0059(11) 0.0068(10) -0.0090(11)
C17 0.0244(10) 0.0287(11) 0.0245(11) 0.0083(9) 0.0058(8) -0.0015(8)
C18 0.0292(11) 0.0287(11) 0.0372(13) 0.0083(10) 0.0078(9) 0.0001(9)
C19 0.0386(13) 0.0307(14) 0.0590(17) 0.0167(12) 0.0206(12) 0.0067(10)
C20 0.0271(11) 0.0508(18) 0.0600(18) 0.0293(15) 0.0128(11) 0.0097(11)
C21 0.0258(11) 0.0652(19) 0.0372(13) 0.0213(14) 0.0005(10) -0.0026(11)
C22 0.0265(10) 0.0448(13) 0.0280(11) 0.0091(11) 0.0026(9) -0.0039(10)
C23 0.0266(10) 0.0255(11) 0.0292(11) -0.0011(9) 0.0053(8) -0.0037(8)
C24 0.0331(12) 0.0472(15) 0.0348(13) 0.0082(12) 0.0012(10) -0.0145(11)
C25 0.0255(10) 0.0273(11) 0.0260(11) -0.0025(9) 0.0044(8) -0.0071(8)
C26 0.0443(13) 0.0286(12) 0.0278(12) -0.0029(10) 0.0127(10) -0.0011(10)
C27 0.0487(14) 0.0274(13) 0.0347(14) -0.0005(11) 0.0104(11) 0.0018(10)
C28 0.0379(12) 0.0409(14) 0.0250(12) 0.0037(11) 0.0050(9) -0.0021(10)
C29 0.0400(13) 0.0523(16) 0.0277(12) -0.0021(12) 0.0114(10) 0.0039(12)
C30 0.0374(13) 0.0368(13) 0.0331(13) -0.0022(11) 0.0121(10) 0.0065(10)

loop_
_atom_type_symbol
_atom_type_description
_atom_type_scat_dispersion_real
_atom_type_scat_dispersion_imag
_atom_type_scat_source
C C 0.0181 0.0091 'International Tables Vol C Tables 4.2.6.8 and 6.1.1.4'
H H 0.0000 0.0000 'International Tables Vol C Tables 4.2.6.8 and 6.1.1.4'
O O 0.0492 0.0322 'International Tables Vol C Tables 4.2.6.8 and 6.1.1.4'
P P 0.2955 0.4335 'International Tables Vol C Tables 4.2.6.8 and 6.1.1.4'

loop_
_geom_angle_atom_site_label_1
_geom_angle_atom_site_label_2
_geom_angle_atom_site_label_3
_geom_angle
_geom_angle_site_symmetry_1
_geom_angle_site_symmetry_3
_geom_angle_publ_flag
O1 P1 O2 96.94(8) . . ?
O1 P1 C23 108.90(9) . . ?
O2 P1 C23 107.31(9) . . ?
O3 P1 O1 116.09(9) . . ?
O3 P1 O2 114.14(9) . . ?
O3 P1 C23 112.21(10) . . ?
C7 O1 P1 113.81(12) . . ?
C8 O2 P1 114.69(12) . . ?
C2 C1 C7 118.26(18) . . ?
C6 C1 C2 117.42(19) . . ?
C6 C1 C7 123.78(18) . . ?
C1 C2 H2 119.2 . . ?
C3 C2 C1 121.5(2) . . ?
C3 C2 H2 119.2 . . ?
C2 C3 H3 119.9 . . ?
C4 C3 C2 120.1(2) . . ?
C4 C3 H3 119.9 . . ?
C3 C4 H4 120.3 . . ?
C3 C4 C5 119.5(2) . . ?
C5 C4 H4 120.3 . . ?
C4 C5 H5 119.9 . . ?
C6 C5 C4 120.2(2) . . ?
C6 C5 H5 119.9 . . ?
C1 C6 H6 119.4 . . ?
C5 C6 C1 121.2(2) . . ?
C5 C6 H6 119.4 . . ?
O1 C7 C1 102.61(16) . . ?
O1 C7 C8 104.55(15) . . ?
O1 C7 C12 109.61(16) . . ?
C1 C7 C8 123.93(17) . . ?
C1 C7 C12 114.44(17) . . ?
C12 C7 C8 100.98(16) . . ?
O2 C8 C7 105.14(15) . . ?
O2 C8 C9 109.16(16) . . ?
O2 C8 C17 105.79(16) . . ?
C9 C8 C7 102.38(15) . . ?
C17 C8 C7 122.02(17) . . ?
C17 C8 C9 111.80(17) . . ?
C10 C9 C8 106.60(17) . . ?
C10 C9 C13 99.73(17) . . ?
C13 C9 C8 104.59(16) . . ?
C16 C9 C8 113.30(18) . . ?
C16 C9 C10 114.3(2) . . ?
C16 C9 C13 116.91(19) . . ?
C9 C10 H10A 111.2 . . ?
C9 C10 H10B 111.2 . . ?
C9 C10 C11 103.02(18) . . ?
H10A C10 H10B 109.1 . . ?
C11 C10 H10A 111.2 . . ?
C11 C10 H10B 111.2 . . ?
C10 C11 H11A 111.1 . . ?
C10 C11 H11B 111.1 . . ?
H11A C11 H11B 109.1 . . ?
C12 C11 C10 103.28(19) . . ?
C12 C11 H11A 111.1 . . ?
C12 C11 H11B 111.1 . . ?
C7 C12 C11 105.35(17) . . ?
C7 C12 H12 113.9 . . ?
C7 C12 C13 106.82(17) . . ?
C11 C12 H12 113.9 . . ?
C11 C12 C13 101.92(18) . . ?
C13 C12 H12 113.9 . . ?
C12 C13 C9 93.01(16) . . ?
C12 C13 C15 110.97(19) . . ?
C14 C13 C9 117.43(19) . . ?
C14 C13 C12 118.53(19) . . ?
C14 C13 C15 103.51(18) . . ?
C15 C13 C9 113.72(19) . . ?
C13 C14 H14A 109.5 . . ?
C13 C14 H14B 109.5 . . ?
C13 C14 H14C 109.5 . . ?
H14A C14 H14B 109.5 . . ?
H14A C14 H14C 109.5 . . ?
H14B C14 H14C 109.5 . . ?
C13 C15 H15A 109.5 . . ?
C13 C15 H15B 109.5 . . ?
C13 C15 H15C 109.5 . . ?
H15A C15 H15B 109.5 . . ?
H15A C15 H15C 109.5 . . ?
H15B C15 H15C 109.5 . . ?
C9 C16 H16A 109.5 . . ?
C9 C16 H16B 109.5 . . ?
C9 C16 H16C 109.5 . . ?
H16A C16 H16B 109.5 . . ?
H16A C16 H16C 109.5 . . ?
H16B C16 H16C 109.5 . . ?
C18 C17 C8 123.56(19) . . ?
C18 C17 C22 117.7(2) . . ?
C22 C17 C8 118.5(2) . . ?
C17 C18 H18 119.4 . . ?
C17 C18 C19 121.3(2) . . ?
C19 C18 H18 119.4 . . ?
C18 C19 H19 119.8 . . ?
C20 C19 C18 120.3(3) . . ?
C20 C19 H19 119.8 . . ?
C19 C20 H20 120.3 . . ?
C21 C20 C19 119.5(2) . . ?
C21 C20 H20 120.3 . . ?
C20 C21 H21 119.7 . . ?
C20 C21 C22 120.6(3) . . ?
C22 C21 H21 119.7 . . ?
C17 C22 H22 119.7 . . ?
C21 C22 C17 120.6(3) . . ?
C21 C22 H22 119.7 . . ?
P1 C23 H23 107.2 . . ?
C24 C23 P1 109.60(16) . . ?
C24 C23 H23 107.2 . . ?
C25 C23 P1 113.96(15) . . ?
C25 C23 H23 107.2 . . ?
C25 C23 C24 111.29(18) . . ?
C23 C24 H24A 109.5 . . ?
C23 C24 H24B 109.5 . . ?
C23 C24 H24C 109.5 . . ?
H24A C24 H24B 109.5 . . ?
H24A C24 H24C 109.5 . . ?
H24B C24 H24C 109.5 . . ?
C26 C25 C23 122.2(2) . . ?
C30 C25 C23 119.8(2) . . ?
C30 C25 C26 117.8(2) . . ?
C25 C26 H26 119.6 . . ?
C27 C26 C25 120.7(2) . . ?
C27 C26 H26 119.6 . . ?
C26 C27 H27 119.8 . . ?
C28 C27 C26 120.4(2) . . ?
C28 C27 H27 119.8 . . ?
C27 C28 H28 120.3 . . ?
C29 C28 C27 119.4(2) . . ?
C29 C28 H28 120.3 . . ?
C28 C29 H29 119.8 . . ?
C28 C29 C30 120.4(2) . . ?
C30 C29 H29 119.8 . . ?
C25 C30 H30 119.4 . . ?
C29 C30 C25 121.2(2) . . ?
C29 C30 H30 119.4 . . ?

loop_
_geom_bond_atom_site_label_1
_geom_bond_atom_site_label_2
_geom_bond_distance
_geom_bond_site_symmetry_2
_geom_bond_publ_flag
P1 O1 1.5859(15) . ?
P1 O2 1.5928(16) . ?
P1 O3 1.4639(17) . ?
P1 C23 1.813(2) . ?
O1 C7 1.482(2) . ?
O2 C8 1.456(2) . ?
C1 C2 1.396(3) . ?
C1 C6 1.394(3) . ?
C1 C7 1.530(3) . ?
C2 H2 0.9300 . ?
C2 C3 1.387(3) . ?
C3 H3 0.9300 . ?
C3 C4 1.378(4) . ?
C4 H4 0.9300 . ?
C4 C5 1.388(3) . ?
C5 H5 0.9300 . ?
C5 C6 1.388(3) . ?
C6 H6 0.9300 . ?
C7 C8 1.626(3) . ?
C7 C12 1.541(3) . ?
C8 C9 1.582(3) . ?
C8 C17 1.532(3) . ?
C9 C10 1.546(3) . ?
C9 C13 1.566(3) . ?
C9 C16 1.521(3) . ?
C10 H10A 0.9700 . ?
C10 H10B 0.9700 . ?
C10 C11 1.553(3) . ?
C11 H11A 0.9700 . ?
C11 H11B 0.9700 . ?
C11 C12 1.546(3) . ?
C12 H12 0.9800 . ?
C12 C13 1.549(3) . ?
C13 C14 1.540(3) . ?
C13 C15 1.553(3) . ?
C14 H14A 0.9600 . ?
C14 H14B 0.9600 . ?
C14 H14C 0.9600 . ?
C15 H15A 0.9600 . ?
C15 H15B 0.9600 . ?
C15 H15C 0.9600 . ?
C16 H16A 0.9600 . ?
C16 H16B 0.9600 . ?
C16 H16C 0.9600 . ?
C17 C18 1.387(3) . ?
C17 C22 1.404(3) . ?
C18 H18 0.9300 . ?
C18 C19 1.389(3) . ?
C19 H19 0.9300 . ?
C19 C20 1.382(4) . ?
C20 H20 0.9300 . ?
C20 C21 1.370(5) . ?
C21 H21 0.9300 . ?
C21 C22 1.396(4) . ?
C22 H22 0.9300 . ?
C23 H23 0.9800 . ?
C23 C24 1.540(3) . ?
C23 C25 1.517(3) . ?
C24 H24A 0.9600 . ?
C24 H24B 0.9600 . ?
C24 H24C 0.9600 . ?
C25 C26 1.393(3) . ?
C25 C30 1.393(3) . ?
C26 H26 0.9300 . ?
C26 C27 1.392(4) . ?
C27 H27 0.9300 . ?
C27 C28 1.380(4) . ?
C28 H28 0.9300 . ?
C28 C29 1.376(4) . ?
C29 H29 0.9300 . ?
C29 C30 1.385(4) . ?
C30 H30 0.9300 . ?

loop_
_geom_torsion_atom_site_label_1
_geom_torsion_atom_site_label_2
_geom_torsion_atom_site_label_3
_geom_torsion_atom_site_label_4
_geom_torsion
_geom_torsion_site_symmetry_1
_geom_torsion_site_symmetry_2
_geom_torsion_site_symmetry_3
_geom_torsion_site_symmetry_4
_geom_torsion_publ_flag
P1 O1 C7 C1 -114.57(14) . . . . ?
P1 O1 C7 C8 15.91(18) . . . . ?
P1 O1 C7 C12 123.44(15) . . . . ?
P1 O2 C8 C7 -12.69(18) . . . . ?
P1 O2 C8 C9 -121.90(15) . . . . ?
P1 O2 C8 C17 117.65(15) . . . . ?
P1 C23 C25 C26 52.1(3) . . . . ?
P1 C23 C25 C30 -133.1(2) . . . . ?
O1 P1 O2 C8 20.54(14) . . . . ?
O1 P1 C23 C24 -168.75(16) . . . . ?
O1 P1 C23 C25 65.81(17) . . . . ?
O1 C7 C8 O2 -1.89(19) . . . . ?
O1 C7 C8 C9 112.15(17) . . . . ?
O1 C7 C8 C17 -122.00(19) . . . . ?
O1 C7 C12 C11 178.25(17) . . . . ?
O1 C7 C12 C13 -73.9(2) . . . . ?
O2 P1 O1 C7 -21.69(15) . . . . ?
O2 P1 C23 C24 -64.84(18) . . . . ?
O2 P1 C23 C25 169.72(15) . . . . ?
O2 C8 C9 C10 -176.14(16) . . . . ?
O2 C8 C9 C13 78.81(19) . . . . ?
O2 C8 C9 C16 -49.6(2) . . . . ?
O2 C8 C17 C18 -162.04(19) . . . . ?
O2 C8 C17 C22 23.7(3) . . . . ?
O3 P1 O1 C7 -142.91(14) . . . . ?
O3 P1 O2 C8 143.22(14) . . . . ?
O3 P1 C23 C24 61.32(19) . . . . ?
O3 P1 C23 C25 -64.12(18) . . . . ?
C1 C2 C3 C4 0.3(4) . . . . ?
C1 C7 C8 O2 114.6(2) . . . . ?
C1 C7 C8 C9 -131.33(19) . . . . ?
C1 C7 C8 C17 -5.5(3) . . . . ?
C1 C7 C12 C11 63.6(2) . . . . ?
C1 C7 C12 C13 171.50(17) . . . . ?
C2 C1 C6 C5 1.3(3) . . . . ?
C2 C1 C7 O1 -85.5(2) . . . . ?
C2 C1 C7 C8 157.0(2) . . . . ?
C2 C1 C7 C12 33.1(3) . . . . ?
C2 C3 C4 C5 0.2(4) . . . . ?
C3 C4 C5 C6 0.0(4) . . . . ?
C4 C5 C6 C1 -0.8(4) . . . . ?
C6 C1 C2 C3 -1.1(4) . . . . ?
C6 C1 C7 O1 85.9(2) . . . . ?
C6 C1 C7 C8 -31.6(3) . . . . ?
C6 C1 C7 C12 -155.5(2) . . . . ?
C7 C1 C2 C3 170.9(2) . . . . ?
C7 C1 C6 C5 -170.2(2) . . . . ?
C7 C8 C9 C10 72.81(19) . . . . ?
C7 C8 C9 C13 -32.2(2) . . . . ?
C7 C8 C9 C16 -160.65(19) . . . . ?
C7 C8 C17 C18 -42.2(3) . . . . ?
C7 C8 C17 C22 143.5(2) . . . . ?
C7 C12 C13 C9 -54.42(19) . . . . ?
C7 C12 C13 C14 69.2(2) . . . . ?
C7 C12 C13 C15 -171.26(19) . . . . ?
C8 C7 C12 C11 -71.8(2) . . . . ?
C8 C7 C12 C13 36.0(2) . . . . ?
C8 C9 C10 C11 -68.2(2) . . . . ?
C8 C9 C13 C12 51.52(18) . . . . ?
C8 C9 C13 C14 -73.0(2) . . . . ?
C8 C9 C13 C15 166.01(19) . . . . ?
C8 C17 C18 C19 -173.1(2) . . . . ?
C8 C17 C22 C21 173.9(2) . . . . ?
C9 C8 C17 C18 79.3(3) . . . . ?
C9 C8 C17 C22 -95.0(2) . . . . ?
C9 C10 C11 C12 -5.0(2) . . . . ?
C10 C9 C13 C12 -58.61(18) . . . . ?
C10 C9 C13 C14 176.91(18) . . . . ?
C10 C9 C13 C15 55.9(2) . . . . ?
C10 C11 C12 C7 78.8(2) . . . . ?
C10 C11 C12 C13 -32.6(2) . . . . ?
C11 C12 C13 C9 55.85(18) . . . . ?
C11 C12 C13 C14 179.47(19) . . . . ?
C11 C12 C13 C15 -61.0(2) . . . . ?
C12 C7 C8 O2 -115.69(17) . . . . ?
C12 C7 C8 C9 -1.6(2) . . . . ?
C12 C7 C8 C17 124.20(19) . . . . ?
C13 C9 C10 C11 40.31(19) . . . . ?
C16 C9 C10 C11 165.82(18) . . . . ?
C16 C9 C13 C12 177.7(2) . . . . ?
C16 C9 C13 C14 53.2(3) . . . . ?
C16 C9 C13 C15 -67.8(3) . . . . ?
C17 C8 C9 C10 -59.5(2) . . . . ?
C17 C8 C9 C13 -164.51(18) . . . . ?
C17 C8 C9 C16 67.1(2) . . . . ?
C17 C18 C19 C20 -0.3(4) . . . . ?
C18 C17 C22 C21 -0.7(3) . . . . ?
C18 C19 C20 C21 -1.1(4) . . . . ?
C19 C20 C21 C22 1.6(4) . . . . ?
C20 C21 C22 C17 -0.7(4) . . . . ?
C22 C17 C18 C19 1.2(3) . . . . ?
C23 P1 O1 C7 89.32(15) . . . . ?
C23 P1 O2 C8 -91.78(15) . . . . ?
C23 C25 C26 C27 173.3(2) . . . . ?
C23 C25 C30 C29 -172.9(2) . . . . ?
C24 C23 C25 C26 -72.4(3) . . . . ?
C24 C23 C25 C30 102.3(3) . . . . ?
C25 C26 C27 C28 -0.3(4) . . . . ?
C26 C25 C30 C29 2.1(4) . . . . ?
C26 C27 C28 C29 1.6(4) . . . . ?
C27 C28 C29 C30 -1.1(4) . . . . ?
C28 C29 C30 C25 -0.8(4) . . . . ?
C30 C25 C26 C27 -1.6(3) . . . . ?
